data_1562543
loop_
_publ_author_name
'Kadir, Abdukriem'
'Zheng, Guijuan'
'Zheng, Xiaofeng'
'Jin, Pengfei'
'Maiwulanjiang, Maitinuer'
'Gao, Biao'
'Aisa, Haji Akber'
'Yao, Guangmin'

_publ_section_title
;
 Structurally Diverse Diterpenoids from the Roots of <i>Salvia deserta</i>
 Based on Nine Different Skeletal Types.
;
_journal_issue 5
_journal_name_full 'Journal of natural products'
_journal_page_first 1442
_journal_page_last 1452
_journal_paper_doi 10.1021/acs.jnatprod.0c01180
_journal_volume 84
_journal_year 2021
_chemical_absolute_configuration ad
_chemical_formula_moiety 'C19 H26 O4'
_chemical_formula_sum 'C19 H26 O4'
_chemical_formula_weight 318.40
_space_group_crystal_system orthorhombic
_space_group_IT_number 19
_space_group_name_Hall 'P 2ac 2ab'
_space_group_name_H-M_alt 'P 21 21 21'
_atom_sites_solution_hydrogens mixed
_audit_creation_method SHELXL-2014/7
_cell_angle_alpha 90
_cell_angle_beta 90
_cell_angle_gamma 90
_cell_formula_units_Z 4
_cell_length_a 7.447(2)
_cell_length_b 9.642(2)
_cell_length_c 23.098(5)
_cell_measurement_reflns_used 9715
_cell_measurement_temperature 293(2)
_cell_measurement_theta_max 68.25
_cell_measurement_theta_min 3.83
_cell_volume 1658.5(7)
_computing_structure_refinement 'SHELXL-2014/7 (Sheldrick, 2014)'
_diffrn_ambient_temperature 293(2)
_diffrn_measured_fraction_theta_full 0.998
_diffrn_measured_fraction_theta_max 0.998
_diffrn_measurement_device_type 'Bruker D8 Venture'
_diffrn_measurement_method '\f and \w scans'
_diffrn_radiation_type CuK\a
_diffrn_radiation_wavelength 1.54178
_diffrn_reflns_av_R_equivalents 0.0413
_diffrn_reflns_av_unetI/netI 0.0239
_diffrn_reflns_Laue_measured_fraction_full 0.998
_diffrn_reflns_Laue_measured_fraction_max 0.998
_diffrn_reflns_limit_h_max 8
_diffrn_reflns_limit_h_min -8
_diffrn_reflns_limit_k_max 11
_diffrn_reflns_limit_k_min -11
_diffrn_reflns_limit_l_max 27
_diffrn_reflns_limit_l_min -27
_diffrn_reflns_number 16991
_diffrn_reflns_point_group_measured_fraction_full 0.998
_diffrn_reflns_point_group_measured_fraction_max 0.998
_diffrn_reflns_theta_full 67.679
_diffrn_reflns_theta_max 68.333
_diffrn_reflns_theta_min 3.827
_exptl_absorpt_coefficient_mu 0.709
_exptl_crystal_colour colorless
_exptl_crystal_density_diffrn 1.275
_exptl_crystal_description block
_exptl_crystal_F_000 688
_exptl_crystal_size_max 0.180
_exptl_crystal_size_mid 0.160
_exptl_crystal_size_min 0.150
_exptl_transmission_factor_max 0.7531
_exptl_transmission_factor_min 0.6904
_refine_diff_density_max 0.194
_refine_diff_density_min -0.168
_refine_diff_density_rms 0.035
_refine_ls_abs_structure_details
;
 Refined as an inversion twin.
;
_refine_ls_abs_structure_Flack 0.0(2)
_refine_ls_extinction_method none
_refine_ls_goodness_of_fit_ref 1.081
_refine_ls_hydrogen_treatment constr
_refine_ls_matrix_type full
_refine_ls_number_parameters 214
_refine_ls_number_reflns 3021
_refine_ls_number_restraints 0
_refine_ls_restrained_S_all 1.081
_refine_ls_R_factor_all 0.0334
_refine_ls_R_factor_gt 0.0299
_refine_ls_shift/su_max 0.000
_refine_ls_shift/su_mean 0.000
_refine_ls_structure_factor_coef Fsqd
_refine_ls_weighting_details 'w=1/[\s^2^(Fo^2^)+(0.0523P)^2^+0.0941P] where P=(Fo^2^+2Fc^2^)/3'
_refine_ls_weighting_scheme calc
_refine_ls_wR_factor_gt 0.0784
_refine_ls_wR_factor_ref 0.0811
_reflns_Friedel_coverage 0.716
_reflns_Friedel_fraction_full 0.999
_reflns_Friedel_fraction_max 0.999
_reflns_number_gt 2835
_reflns_number_total 3021
_reflns_threshold_expression 'I > 2\s(I)'
_cod_data_source_file np0c01180_si_002.cif
_cod_data_source_block t_a
_cod_depositor_comments 'Adding full bibliography for 1562538--1562543.cif.'
_cod_database_code 1562543
_shelx_shelxl_version_number 2014/7
_shelx_space_group_comment
;
The symmetry employed for this shelxl refinement is uniquely defined
by the following loop, which should always be used as a source of
symmetry information in preference to the above space-group names.
They are only intended as comments.
;
_shelx_estimated_absorpt_t_min 0.883
_shelx_estimated_absorpt_t_max 0.901

loop_
_space_group_symop_operation_xyz
'x, y, z'
'-x+1/2, -y, z+1/2'
'x+1/2, -y+1/2, -z'
'-x, y+1/2, -z+1/2'

loop_
_atom_site_label
_atom_site_type_symbol
_atom_site_fract_x
_atom_site_fract_y
_atom_site_fract_z
_atom_site_U_iso_or_equiv
_atom_site_adp_type
_atom_site_occupancy
_atom_site_site_symmetry_order
_atom_site_calc_flag
_atom_site_refinement_flags_posn
_atom_site_refinement_flags_adp
_atom_site_refinement_flags_occupancy
_atom_site_disorder_assembly
_atom_site_disorder_group
O1 O -0.17390(19) 0.66621(17) -0.22278(6) 0.0303(3) Uani 1 1 d . . . . .
O2 O -0.13001(19) 0.70769(15) -0.11071(6) 0.0273(3) Uani 1 1 d . . . . .
H2 H -0.2210 0.7010 -0.1314 0.041 Uiso 1 1 d R U . . .
O3 O 0.49141(19) 0.74668(17) -0.14766(6) 0.0309(3) Uani 1 1 d . . . . .
O4 O 0.55330(19) 0.85574(16) -0.26841(6) 0.0301(3) Uani 1 1 d . . . . .
H4 H 0.6350 0.8298 -0.2478 0.045 Uiso 1 1 d R U . . .
C1 C -0.0270(3) 0.7523(2) -0.34792(8) 0.0264(4) Uani 1 1 d . . . . .
H1A H -0.0503 0.8470 -0.3360 0.032 Uiso 1 1 calc R U . . .
H1B H -0.1347 0.6981 -0.3411 0.032 Uiso 1 1 calc R U . . .
C2 C 0.0218(3) 0.7485(2) -0.41289(8) 0.0306(4) Uani 1 1 d . . . . .
H2A H 0.0314 0.6527 -0.4253 0.037 Uiso 1 1 calc R U . . .
H2B H -0.0742 0.7914 -0.4349 0.037 Uiso 1 1 calc R U . . .
C3 C 0.1972(3) 0.8230(2) -0.42614(8) 0.0288(5) Uani 1 1 d . . . . .
H3A H 0.1795 0.9214 -0.4196 0.035 Uiso 1 1 calc R U . . .
H3B H 0.2239 0.8106 -0.4669 0.035 Uiso 1 1 calc R U . . .
C4 C 0.3630(3) 0.7760(2) -0.39077(8) 0.0249(4) Uani 1 1 d . . . . .
C5 C 0.3016(3) 0.77733(19) -0.32705(8) 0.0204(4) Uani 1 1 d . . . . .
H5 H 0.2657 0.8738 -0.3204 0.024 Uiso 1 1 calc R U . . .
C7 C 0.4297(2) 0.7454(2) -0.27655(7) 0.0215(4) Uani 1 1 d . . . . .
H7 H 0.4928 0.6575 -0.2829 0.026 Uiso 1 1 calc R U . . .
C8 C 0.2951(3) 0.73228(19) -0.22753(8) 0.0206(4) Uani 1 1 d . . . . .
C9 C 0.1298(3) 0.71104(18) -0.24755(8) 0.0206(4) Uani 1 1 d . . . . .
C10 C 0.1292(3) 0.69261(19) -0.31287(7) 0.0206(4) Uani 1 1 d . . . . .
C11 C -0.0206(3) 0.69297(19) -0.20755(8) 0.0216(4) Uani 1 1 d . . . . .
C12 C 0.0170(3) 0.71072(19) -0.14446(8) 0.0222(4) Uani 1 1 d . . . . .
C13 C 0.1842(3) 0.72750(19) -0.12289(7) 0.0213(4) Uani 1 1 d . . . . .
C14 C 0.3362(3) 0.73598(19) -0.16436(8) 0.0214(4) Uani 1 1 d . . . . .
C15 C 0.2253(3) 0.7439(2) -0.05886(8) 0.0238(4) Uani 1 1 d . . . . .
H15 H 0.3563 0.7447 -0.0547 0.029 Uiso 1 1 calc R U . . .
C16 C 0.1545(3) 0.6235(2) -0.02237(8) 0.0294(4) Uani 1 1 d . . . . .
H16A H 0.0258 0.6206 -0.0248 0.044 Uiso 1 1 calc R U . . .
H16B H 0.1897 0.6363 0.0172 0.044 Uiso 1 1 calc R U . . .
H16C H 0.2034 0.5379 -0.0366 0.044 Uiso 1 1 calc R U . . .
C17 C 0.1559(3) 0.8832(2) -0.03638(9) 0.0313(5) Uani 1 1 d . . . . .
H17A H 0.2101 0.9571 -0.0580 0.047 Uiso 1 1 calc R U . . .
H17B H 0.1863 0.8928 0.0038 0.047 Uiso 1 1 calc R U . . .
H17C H 0.0278 0.8870 -0.0408 0.047 Uiso 1 1 calc R U . . .
C18 C 0.4359(3) 0.6362(2) -0.41152(9) 0.0356(5) Uani 1 1 d . . . . .
H18A H 0.3392 0.5707 -0.4142 0.053 Uiso 1 1 calc R U . . .
H18B H 0.5239 0.6029 -0.3845 0.053 Uiso 1 1 calc R U . . .
H18C H 0.4904 0.6474 -0.4489 0.053 Uiso 1 1 calc R U . . .
C19 C 0.5095(3) 0.8848(2) -0.40018(8) 0.0340(5) Uani 1 1 d . . . . .
H19A H 0.5346 0.8928 -0.4408 0.051 Uiso 1 1 calc R U . . .
H19B H 0.6165 0.8572 -0.3801 0.051 Uiso 1 1 calc R U . . .
H19C H 0.4693 0.9727 -0.3855 0.051 Uiso 1 1 calc R U . . .
C20 C 0.1398(3) 0.5338(2) -0.32173(8) 0.0296(5) Uani 1 1 d . . . . .
H20A H 0.1231 0.5125 -0.3620 0.044 Uiso 1 1 calc R U . . .
H20B H 0.0477 0.4894 -0.2993 0.044 Uiso 1 1 calc R U . . .
H20C H 0.2554 0.5010 -0.3094 0.044 Uiso 1 1 calc R U . . .

loop_
_atom_site_aniso_label
_atom_site_aniso_U_11
_atom_site_aniso_U_22
_atom_site_aniso_U_33
_atom_site_aniso_U_23
_atom_site_aniso_U_13
_atom_site_aniso_U_12
O1 0.0183(8) 0.0455(8) 0.0273(7) -0.0009(6) -0.0033(6) -0.0060(6)
O2 0.0157(7) 0.0429(8) 0.0233(6) 0.0034(6) 0.0002(5) -0.0026(6)
O3 0.0187(7) 0.0526(9) 0.0215(6) -0.0020(6) -0.0028(5) -0.0018(7)
O4 0.0215(8) 0.0417(8) 0.0272(7) 0.0014(6) -0.0047(6) -0.0090(6)
C1 0.0197(10) 0.0359(10) 0.0237(9) 0.0022(8) -0.0045(7) -0.0018(9)
C2 0.0283(11) 0.0408(11) 0.0228(9) 0.0052(8) -0.0088(8) -0.0038(10)
C3 0.0285(12) 0.0370(10) 0.0207(9) 0.0050(8) -0.0033(8) -0.0018(9)
C4 0.0241(10) 0.0312(10) 0.0194(8) 0.0018(7) -0.0008(8) -0.0003(8)
C5 0.0195(9) 0.0222(8) 0.0194(8) -0.0004(7) -0.0018(7) -0.0003(7)
C7 0.0172(9) 0.0285(9) 0.0187(8) -0.0005(7) -0.0004(7) 0.0007(8)
C8 0.0189(9) 0.0240(8) 0.0189(8) -0.0011(7) -0.0003(7) 0.0005(7)
C9 0.0209(10) 0.0222(8) 0.0187(8) 0.0003(6) -0.0018(7) 0.0000(7)
C10 0.0209(10) 0.0235(9) 0.0175(8) 0.0002(6) -0.0027(7) -0.0009(7)
C11 0.0187(10) 0.0236(8) 0.0224(8) 0.0020(7) -0.0021(7) 0.0006(7)
C12 0.0207(10) 0.0256(9) 0.0203(8) 0.0024(7) 0.0017(7) 0.0006(8)
C13 0.0196(10) 0.0257(9) 0.0187(8) 0.0013(7) -0.0011(7) 0.0008(8)
C14 0.0186(10) 0.0258(9) 0.0198(8) -0.0005(7) -0.0010(7) 0.0010(8)
C15 0.0202(9) 0.0333(10) 0.0179(8) -0.0007(7) -0.0011(7) -0.0009(8)
C16 0.0311(11) 0.0361(10) 0.0209(9) 0.0028(8) 0.0000(8) 0.0044(10)
C17 0.0337(12) 0.0328(10) 0.0273(9) -0.0043(8) -0.0011(9) -0.0020(10)
C18 0.0416(13) 0.0405(12) 0.0246(9) -0.0042(9) 0.0073(9) 0.0062(10)
C19 0.0288(12) 0.0463(12) 0.0269(10) 0.0089(9) 0.0012(9) -0.0069(10)
C20 0.0386(12) 0.0241(9) 0.0262(9) 0.0005(7) -0.0046(9) -0.0049(9)

loop_
_atom_type_symbol
_atom_type_description
_atom_type_scat_dispersion_real
_atom_type_scat_dispersion_imag
_atom_type_scat_source
C C 0.0181 0.0091 'International Tables Vol C Tables 4.2.6.8 and 6.1.1.4'
H H 0.0000 0.0000 'International Tables Vol C Tables 4.2.6.8 and 6.1.1.4'
O O 0.0492 0.0322 'International Tables Vol C Tables 4.2.6.8 and 6.1.1.4'

loop_
_geom_angle_atom_site_label_1
_geom_angle_atom_site_label_2
_geom_angle_atom_site_label_3
_geom_angle
_geom_angle_site_symmetry_1
_geom_angle_site_symmetry_3
_geom_angle_publ_flag
C12 O2 H2 109.4 . . ?
C7 O4 H4 109.4 . . ?
C10 C1 C2 109.06(16) . . ?
C10 C1 H1A 109.9 . . ?
C2 C1 H1A 109.9 . . ?
C10 C1 H1B 109.9 . . ?
C2 C1 H1B 109.9 . . ?
H1A C1 H1B 108.3 . . ?
C3 C2 C1 112.74(16) . . ?
C3 C2 H2A 109.0 . . ?
C1 C2 H2A 109.0 . . ?
C3 C2 H2B 109.0 . . ?
C1 C2 H2B 109.0 . . ?
H2A C2 H2B 107.8 . . ?
C2 C3 C4 116.13(16) . . ?
C2 C3 H3A 108.3 . . ?
C4 C3 H3A 108.3 . . ?
C2 C3 H3B 108.3 . . ?
C4 C3 H3B 108.3 . . ?
H3A C3 H3B 107.4 . . ?
C18 C4 C19 107.83(18) . . ?
C18 C4 C5 114.34(16) . . ?
C19 C4 C5 109.97(15) . . ?
C18 C4 C3 112.06(17) . . ?
C19 C4 C3 107.04(16) . . ?
C5 C4 C3 105.37(16) . . ?
C7 C5 C4 122.57(16) . . ?
C7 C5 C10 104.30(15) . . ?
C4 C5 C10 116.18(15) . . ?
C7 C5 H5 103.9 . . ?
C4 C5 H5 103.9 . . ?
C10 C5 H5 103.9 . . ?
O4 C7 C8 113.06(15) . . ?
O4 C7 C5 110.64(15) . . ?
C8 C7 C5 99.94(15) . . ?
O4 C7 H7 110.9 . . ?
C8 C7 H7 110.9 . . ?
C5 C7 H7 110.9 . . ?
C9 C8 C14 122.27(17) . . ?
C9 C8 C7 111.37(16) . . ?
C14 C8 C7 126.31(16) . . ?
C8 C9 C11 120.47(16) . . ?
C8 C9 C10 111.48(17) . . ?
C11 C9 C10 127.67(17) . . ?
C9 C10 C1 118.95(16) . . ?
C9 C10 C20 104.30(14) . . ?
C1 C10 C20 109.96(16) . . ?
C9 C10 C5 98.34(14) . . ?
C1 C10 C5 108.57(15) . . ?
C20 C10 C5 116.69(17) . . ?
O1 C11 C9 123.97(17) . . ?
O1 C11 C12 118.69(18) . . ?
C9 C11 C12 117.33(17) . . ?
O2 C12 C13 122.65(16) . . ?
O2 C12 C11 114.25(17) . . ?
C13 C12 C11 123.10(17) . . ?
C12 C13 C14 118.12(16) . . ?
C12 C13 C15 123.85(17) . . ?
C14 C13 C15 117.98(16) . . ?
O3 C14 C13 121.43(16) . . ?
O3 C14 C8 120.32(17) . . ?
C13 C14 C8 118.24(16) . . ?
C13 C15 C16 112.86(16) . . ?
C13 C15 C17 110.74(16) . . ?
C16 C15 C17 111.29(16) . . ?
C13 C15 H15 107.2 . . ?
C16 C15 H15 107.2 . . ?
C17 C15 H15 107.2 . . ?
C15 C16 H16A 109.5 . . ?
C15 C16 H16B 109.5 . . ?
H16A C16 H16B 109.5 . . ?
C15 C16 H16C 109.5 . . ?
H16A C16 H16C 109.5 . . ?
H16B C16 H16C 109.5 . . ?
C15 C17 H17A 109.5 . . ?
C15 C17 H17B 109.5 . . ?
H17A C17 H17B 109.5 . . ?
C15 C17 H17C 109.5 . . ?
H17A C17 H17C 109.5 . . ?
H17B C17 H17C 109.5 . . ?
C4 C18 H18A 109.5 . . ?
C4 C18 H18B 109.5 . . ?
H18A C18 H18B 109.5 . . ?
C4 C18 H18C 109.5 . . ?
H18A C18 H18C 109.5 . . ?
H18B C18 H18C 109.5 . . ?
C4 C19 H19A 109.5 . . ?
C4 C19 H19B 109.5 . . ?
H19A C19 H19B 109.5 . . ?
C4 C19 H19C 109.5 . . ?
H19A C19 H19C 109.5 . . ?
H19B C19 H19C 109.5 . . ?
C10 C20 H20A 109.5 . . ?
C10 C20 H20B 109.5 . . ?
H20A C20 H20B 109.5 . . ?
C10 C20 H20C 109.5 . . ?
H20A C20 H20C 109.5 . . ?
H20B C20 H20C 109.5 . . ?

loop_
_geom_bond_atom_site_label_1
_geom_bond_atom_site_label_2
_geom_bond_distance
_geom_bond_site_symmetry_2
_geom_bond_publ_flag
O1 C11 1.222(3) . ?
O2 C12 1.344(2) . ?
O2 H2 0.8319 . ?
O3 C14 1.223(2) . ?
O4 C7 1.419(2) . ?
O4 H4 0.8120 . ?
C1 C10 1.530(3) . ?
C1 C2 1.544(3) . ?
C1 H1A 0.9700 . ?
C1 H1B 0.9700 . ?
C2 C3 1.522(3) . ?
C2 H2A 0.9700 . ?
C2 H2B 0.9700 . ?
C3 C4 1.548(3) . ?
C3 H3A 0.9700 . ?
C3 H3B 0.9700 . ?
C4 C18 1.530(3) . ?
C4 C19 1.529(3) . ?
C4 C5 1.541(2) . ?
C5 C7 1.538(2) . ?
C5 C10 1.557(3) . ?
C5 H5 0.9800 . ?
C7 C8 1.518(2) . ?
C7 H7 0.9800 . ?
C8 C9 1.331(3) . ?
C8 C14 1.491(2) . ?
C9 C11 1.463(3) . ?
C9 C10 1.519(2) . ?
C10 C20 1.547(3) . ?
C11 C12 1.494(2) . ?
C12 C13 1.351(3) . ?
C13 C14 1.485(3) . ?
C13 C15 1.518(2) . ?
C15 C16 1.529(3) . ?
C15 C17 1.530(3) . ?
C15 H15 0.9800 . ?
C16 H16A 0.9600 . ?
C16 H16B 0.9600 . ?
C16 H16C 0.9600 . ?
C17 H17A 0.9600 . ?
C17 H17B 0.9600 . ?
C17 H17C 0.9600 . ?
C18 H18A 0.9600 . ?
C18 H18B 0.9600 . ?
C18 H18C 0.9600 . ?
C19 H19A 0.9600 . ?
C19 H19B 0.9600 . ?
C19 H19C 0.9600 . ?
C20 H20A 0.9600 . ?
C20 H20B 0.9600 . ?
C20 H20C 0.9600 . ?

loop_
_geom_torsion_atom_site_label_1
_geom_torsion_atom_site_label_2
_geom_torsion_atom_site_label_3
_geom_torsion_atom_site_label_4
_geom_torsion
_geom_torsion_site_symmetry_1
_geom_torsion_site_symmetry_2
_geom_torsion_site_symmetry_3
_geom_torsion_site_symmetry_4
_geom_torsion_publ_flag
C10 C1 C2 C3 -55.4(2) . . . . ?
C1 C2 C3 C4 53.8(3) . . . . ?
C2 C3 C4 C18 75.2(2) . . . . ?
C2 C3 C4 C19 -166.79(18) . . . . ?
C2 C3 C4 C5 -49.7(2) . . . . ?
C18 C4 C5 C7 60.2(2) . . . . ?
C19 C4 C5 C7 -61.2(2) . . . . ?
C3 C4 C5 C7 -176.27(16) . . . . ?
C18 C4 C5 C10 -69.6(2) . . . . ?
C19 C4 C5 C10 168.94(17) . . . . ?
C3 C4 C5 C10 53.9(2) . . . . ?
C4 C5 C7 O4 71.6(2) . . . . ?
C10 C5 C7 O4 -153.74(15) . . . . ?
C4 C5 C7 C8 -169.01(16) . . . . ?
C10 C5 C7 C8 -34.34(18) . . . . ?
O4 C7 C8 C9 136.20(16) . . . . ?
C5 C7 C8 C9 18.6(2) . . . . ?
O4 C7 C8 C14 -46.2(3) . . . . ?
C5 C7 C8 C14 -163.85(17) . . . . ?
C14 C8 C9 C11 1.2(3) . . . . ?
C7 C8 C9 C11 178.92(16) . . . . ?
C14 C8 C9 C10 -172.22(16) . . . . ?
C7 C8 C9 C10 5.5(2) . . . . ?
C8 C9 C10 C1 -143.23(18) . . . . ?
C11 C9 C10 C1 43.9(3) . . . . ?
C8 C9 C10 C20 93.84(19) . . . . ?
C11 C9 C10 C20 -79.0(2) . . . . ?
C8 C9 C10 C5 -26.6(2) . . . . ?
C11 C9 C10 C5 160.57(17) . . . . ?
C2 C1 C10 C9 167.97(16) . . . . ?
C2 C1 C10 C20 -72.0(2) . . . . ?
C2 C1 C10 C5 56.8(2) . . . . ?
C7 C5 C10 C9 36.83(18) . . . . ?
C4 C5 C10 C9 174.94(15) . . . . ?
C7 C5 C10 C1 161.26(14) . . . . ?
C4 C5 C10 C1 -60.6(2) . . . . ?
C7 C5 C10 C20 -73.84(19) . . . . ?
C4 C5 C10 C20 64.3(2) . . . . ?
C8 C9 C11 O1 -176.16(19) . . . . ?
C10 C9 C11 O1 -3.9(3) . . . . ?
C8 C9 C11 C12 4.8(3) . . . . ?
C10 C9 C11 C12 177.09(17) . . . . ?
O1 C11 C12 O2 -6.0(3) . . . . ?
C9 C11 C12 O2 173.14(16) . . . . ?
O1 C11 C12 C13 173.62(18) . . . . ?
C9 C11 C12 C13 -7.3(3) . . . . ?
O2 C12 C13 C14 -177.16(16) . . . . ?
C11 C12 C13 C14 3.3(3) . . . . ?
O2 C12 C13 C15 0.3(3) . . . . ?
C11 C12 C13 C15 -179.21(17) . . . . ?
C12 C13 C14 O3 -177.63(18) . . . . ?
C15 C13 C14 O3 4.7(3) . . . . ?
C12 C13 C14 C8 2.9(3) . . . . ?
C15 C13 C14 C8 -174.78(17) . . . . ?
C9 C8 C14 O3 175.19(19) . . . . ?
C7 C8 C14 O3 -2.1(3) . . . . ?
C9 C8 C14 C13 -5.3(3) . . . . ?
C7 C8 C14 C13 177.38(17) . . . . ?
C12 C13 C15 C16 56.5(3) . . . . ?
C14 C13 C15 C16 -125.99(19) . . . . ?
C12 C13 C15 C17 -69.0(2) . . . . ?
C14 C13 C15 C17 108.5(2) . . . . ?
